data_1543974
loop_
_publ_author_name
'Hai-Juan Du'
'Li-Wei Mi'
'Zhong-Cheng Yue'
'Yun-Yin Niu'
'Hong-Wei Hou'

_publ_section_title
;
 Templated fabrication, isomer recognition of series of
 1,1'-(alkane-1,omega-diyl)-bis(3-methylimidazolium)-induced
 polyoxometalates (omega = 1-11)
;
_journal_name_full 'Inorganica Chimica Acta'
_journal_page_first 418
_journal_page_last 426
_journal_paper_doi 10.1016/j.ica.2013.09.050
_journal_volume 409B
_journal_year 2014
_chemical_formula_sum 'C34 H60 Mo8 N8 O26'
_chemical_formula_weight 1764.42
_space_group_IT_number 14
_symmetry_cell_setting monoclinic
_symmetry_space_group_name_Hall '-P 2ybc'
_symmetry_space_group_name_H-M 'P 1 21/c 1'
_atom_sites_solution_hydrogens geom
_atom_sites_solution_primary direct
_atom_sites_solution_secondary difmap
_cell_angle_alpha 90.00
_cell_angle_beta 107.357(3)
_cell_angle_gamma 90.00
_cell_formula_units_Z 4
_cell_length_a 19.2425(5)
_cell_length_b 14.9094(3)
_cell_length_c 20.0859(5)
_cell_measurement_temperature 291(2)
_cell_volume 5500.1(2)
_computing_data_collection 'Bruker SMART'
_computing_structure_refinement 'SHELXL-97 (Sheldrick, 1997)'
_computing_structure_solution 'SHELXS-97 (Sheldrick, 1990)'
_diffrn_ambient_temperature 291(2)
_diffrn_measured_fraction_theta_full 0.999
_diffrn_measured_fraction_theta_max 0.999
_diffrn_radiation_monochromator graphite
_diffrn_radiation_source 'fine-focus sealed tube'
_diffrn_radiation_type MoK\a
_diffrn_radiation_wavelength 0.71073
_diffrn_reflns_av_R_equivalents 0.0236
_diffrn_reflns_av_sigmaI/netI 0.0363
_diffrn_reflns_limit_h_max 23
_diffrn_reflns_limit_h_min -24
_diffrn_reflns_limit_k_max 17
_diffrn_reflns_limit_k_min -18
_diffrn_reflns_limit_l_max 25
_diffrn_reflns_limit_l_min -16
_diffrn_reflns_number 24030
_diffrn_reflns_theta_full 26.37
_diffrn_reflns_theta_max 26.37
_diffrn_reflns_theta_min 2.91
_exptl_absorpt_coefficient_mu 1.849
_exptl_absorpt_correction_T_max 0.7086
_exptl_absorpt_correction_T_min 0.7086
_exptl_absorpt_correction_type multi-scan
_exptl_crystal_density_diffrn 2.131
_exptl_crystal_density_method 'not measured'
_exptl_crystal_F_000 3456
_exptl_crystal_size_max 0.20
_exptl_crystal_size_mid 0.20
_exptl_crystal_size_min 0.20
_refine_diff_density_max 0.655
_refine_diff_density_min -0.947
_refine_diff_density_rms 0.093
_refine_ls_extinction_method none
_refine_ls_goodness_of_fit_ref 1.001
_refine_ls_hydrogen_treatment constr
_refine_ls_matrix_type full
_refine_ls_number_parameters 717
_refine_ls_number_reflns 11244
_refine_ls_number_restraints 126
_refine_ls_restrained_S_all 1.025
_refine_ls_R_factor_all 0.0461
_refine_ls_R_factor_gt 0.0328
_refine_ls_shift/su_max 0.002
_refine_ls_shift/su_mean 0.000
_refine_ls_structure_factor_coef Fsqd
_refine_ls_weighting_details 'calc w=1/[\s^2^(Fo^2^)+(0.0375P)^2^+5.4084P] where P=(Fo^2^+2Fc^2^)/3'
_refine_ls_weighting_scheme calc
_refine_ls_wR_factor_gt 0.0768
_refine_ls_wR_factor_ref 0.0850
_reflns_number_gt 9099
_reflns_number_total 11244
_reflns_threshold_expression >2sigma(I)
_cod_data_source_file ICA-2014-409B-418-426-9.cif
_cod_data_source_block 9
_cod_depositor_comments
;
The following automatic conversions were performed:

'_exptl_absorpt_correction_type' value 'Multi-scan' changed to
'multi-scan' according to the built-in table from CIF Core dictionary
named 'cif_core.dic' version 2.4.1 from 2010-06-29.

Automatic conversion script
Id: cif_fix_values 4624 2016-04-14 12:54:50Z antanas 

The following automatic conversions were performed:

'_journal_paper_doi' value
'http://dx.doi.org/10.1016/j.ica.2013.09.050' was changed to
'10.1016/j.ica.2013.09.050'.

Automatic conversion script
Id: cif_fix_values 6433 2018-09-21 13:16:33Z andrius 
;
_cod_original_sg_symbol_H-M P21/c
_cod_database_code 1543974

loop_
_symmetry_equiv_pos_as_xyz
'x, y, z'
'-x, y+1/2, -z+1/2'
'-x, -y, -z'
'x, -y-1/2, z-1/2'

loop_
_atom_site_label
_atom_site_type_symbol
_atom_site_fract_x
_atom_site_fract_y
_atom_site_fract_z
_atom_site_U_iso_or_equiv
_atom_site_adp_type
_atom_site_occupancy
_atom_site_symmetry_multiplicity
_atom_site_calc_flag
_atom_site_refinement_flags
_atom_site_disorder_assembly
_atom_site_disorder_group
Mo1 Mo 0.48478(3) 0.22500(3) 0.56635(2) 0.05754(13) Uani 1 1 d . . .
Mo2 Mo 0.62208(2) 0.08815(3) 0.59232(2) 0.04483(11) Uani 1 1 d . . .
Mo3 Mo 0.516031(19) -0.08096(2) 0.569366(17) 0.03225(9) Uani 1 1 d . . .
Mo4 Mo 0.37830(2) 0.05039(3) 0.54606(2) 0.04264(11) Uani 1 1 d . . .
Mo5 Mo 0.910371(18) 0.54206(2) 0.457715(17) 0.02883(9) Uani 1 1 d . . .
Mo6 Mo 0.93264(2) 0.42700(2) 0.598355(18) 0.03529(9) Uani 1 1 d . . .
Mo7 Mo 0.99019(2) 0.26034(2) 0.524704(19) 0.04000(10) Uani 1 1 d . . .
Mo8 Mo 0.96905(2) 0.37906(2) 0.383952(17) 0.03390(9) Uani 1 1 d . . .
O1 O 0.4718(3) 0.3351(3) 0.5461(2) 0.0901(14) Uani 1 1 d . . .
O2 O 0.58468(19) 0.2053(2) 0.57021(17) 0.0564(9) Uani 1 1 d . . .
O3 O 0.71072(18) 0.1001(3) 0.5946(2) 0.0710(11) Uani 1 1 d . . .
O4 O 0.61214(14) -0.0424(2) 0.56985(14) 0.0390(7) Uani 1 1 d . . .
O5 O 0.52379(17) -0.1926(2) 0.54727(16) 0.0457(7) Uani 1 1 d . . .
O6 O 0.41044(15) -0.07304(19) 0.52959(15) 0.0368(7) Uani 1 1 d . . .
O7 O 0.28689(17) 0.0379(3) 0.51121(18) 0.0649(10) Uani 1 1 d . . .
O8 O 0.38918(18) 0.1745(2) 0.53352(17) 0.0563(9) Uani 1 1 d . . .
O9 O 0.4963(3) 0.2177(3) 0.6531(2) 0.0805(12) Uani 1 1 d . . .
O10 O 0.62515(19) 0.0802(2) 0.67779(17) 0.0623(10) Uani 1 1 d . . .
O11 O 0.52391(16) -0.0840(2) 0.65548(15) 0.0460(8) Uani 1 1 d . . .
O12 O 0.39395(18) 0.0419(2) 0.63341(16) 0.0541(9) Uani 1 1 d . . .
O13 O 0.49956(14) 0.06046(18) 0.55158(14) 0.0339(6) Uani 1 1 d . . .
O14 O 0.90330(15) 0.65694(19) 0.44067(14) 0.0396(7) Uani 1 1 d . . .
O15 O 0.92113(14) 0.54905(18) 0.55668(13) 0.0340(6) Uani 1 1 d . . .
O16 O 0.9382(2) 0.4507(2) 0.68255(16) 0.0559(9) Uani 1 1 d . . .
O17 O 0.98463(17) 0.31727(18) 0.60880(14) 0.0410(7) Uani 1 1 d . . .
O18 O 1.0359(2) 0.1638(2) 0.55320(17) 0.0608(10) Uani 1 1 d . . .
O19 O 1.01194(18) 0.27829(18) 0.43763(14) 0.0439(7) Uani 1 1 d . . .
O20 O 1.00338(19) 0.3683(2) 0.31522(15) 0.0501(8) Uani 1 1 d . . .
O21 O 0.95052(14) 0.51070(17) 0.38209(12) 0.0295(6) Uani 1 1 d . . .
O22 O 0.82427(15) 0.5033(2) 0.42535(15) 0.0459(8) Uani 1 1 d . . .
O23 O 0.84606(18) 0.3918(2) 0.56161(19) 0.0597(9) Uani 1 1 d . . .
O24 O 0.90196(19) 0.2280(2) 0.49169(17) 0.0561(9) Uani 1 1 d . . .
O25 O 0.88107(17) 0.3463(2) 0.35176(16) 0.0511(8) Uani 1 1 d . . .
O26 O 0.96470(14) 0.41735(16) 0.49419(13) 0.0295(6) Uani 1 1 d . . .
N1 N 0.4995(2) 0.3808(3) 0.3275(2) 0.0612(12) Uani 1 1 d . . .
N2 N 0.5855(2) 0.4773(3) 0.3373(2) 0.0544(10) Uani 1 1 d . . .
N3 N 1.0078(2) 1.0284(3) 0.36614(18) 0.0471(10) Uani 1 1 d . . .
N4 N 1.0831(2) 0.9207(3) 0.36579(19) 0.0468(10) Uani 1 1 d . . .
N5 N 0.1755(2) 0.0877(3) 0.29060(19) 0.0445(9) Uani 1 1 d . A .
N6 N 0.1668(2) 0.1800(3) 0.3698(2) 0.0575(11) Uani 1 1 d D . .
C1 C 0.4403(3) 0.3175(4) 0.2957(3) 0.087(2) Uani 1 1 d . . .
H1A H 0.4322 0.3157 0.2462 0.131 Uiso 1 1 calc R . .
H1B H 0.3966 0.3367 0.3053 0.131 Uiso 1 1 calc R . .
H1C H 0.4534 0.2588 0.3150 0.131 Uiso 1 1 calc R . .
C2 C 0.5349(3) 0.4290(3) 0.2930(3) 0.0565(13) Uani 1 1 d . . .
H2 H 0.5255 0.4290 0.2448 0.068 Uiso 1 1 calc R . .
C3 C 0.5269(4) 0.3998(5) 0.3965(3) 0.084(2) Uani 1 1 d . . .
H3 H 0.5116 0.3759 0.4326 0.101 Uiso 1 1 calc R . .
C4 C 0.5803(4) 0.4600(5) 0.4023(3) 0.087(2) Uani 1 1 d . . .
H4 H 0.6089 0.4855 0.4437 0.104 Uiso 1 1 calc R . .
C5 C 0.6421(3) 0.5321(3) 0.3204(3) 0.0565(13) Uani 1 1 d . . .
H5A H 0.6321 0.5336 0.2701 0.068 Uiso 1 1 calc R . .
H5B H 0.6890 0.5032 0.3399 0.068 Uiso 1 1 calc R . .
C6 C 0.6467(3) 0.6258(3) 0.3469(3) 0.0530(12) Uani 1 1 d . . .
H6A H 0.6597 0.6253 0.3975 0.064 Uiso 1 1 calc R . .
H6B H 0.5997 0.6549 0.3290 0.064 Uiso 1 1 calc R . .
C7 C 0.7037(3) 0.6779(3) 0.3240(3) 0.0475(11) Uani 1 1 d . . .
H7A H 0.7487 0.6439 0.3373 0.057 Uiso 1 1 calc R . .
H7B H 0.6877 0.6822 0.2735 0.057 Uiso 1 1 calc R . .
C8 C 0.7192(3) 0.7717(3) 0.3540(3) 0.0483(11) Uani 1 1 d . . .
H8A H 0.7382 0.7678 0.4044 0.058 Uiso 1 1 calc R . .
H8B H 0.6741 0.8054 0.3426 0.058 Uiso 1 1 calc R . .
C9 C 0.7735(3) 0.8215(3) 0.3262(3) 0.0496(12) Uani 1 1 d . . .
H9A H 0.7534 0.8272 0.2760 0.060 Uiso 1 1 calc R . .
H9B H 0.8175 0.7859 0.3354 0.060 Uiso 1 1 calc R . .
C10 C 0.7937(3) 0.9146(3) 0.3571(3) 0.0521(12) Uani 1 1 d . . .
H10A H 0.7505 0.9521 0.3452 0.062 Uiso 1 1 calc R . .
H10B H 0.8114 0.9100 0.4076 0.062 Uiso 1 1 calc R . .
C11 C 0.8514(3) 0.9585(3) 0.3310(2) 0.0462(11) Uani 1 1 d . . .
H11A H 0.8311 0.9699 0.2814 0.055 Uiso 1 1 calc R . .
H11B H 0.8916 0.9170 0.3371 0.055 Uiso 1 1 calc R . .
C12 C 0.8807(3) 1.0461(3) 0.3673(3) 0.0557(13) Uani 1 1 d . . .
H12A H 0.8413 1.0894 0.3576 0.067 Uiso 1 1 calc R . .
H12B H 0.8969 1.0359 0.4172 0.067 Uiso 1 1 calc R . .
C13 C 0.9431(3) 1.0860(3) 0.3456(3) 0.0555(13) Uani 1 1 d . . .
H13A H 0.9280 1.0941 0.2954 0.067 Uiso 1 1 calc R . .
H13B H 0.9552 1.1445 0.3671 0.067 Uiso 1 1 calc R . .
C14 C 1.0603(3) 1.0277(4) 0.4303(3) 0.0647(16) Uani 1 1 d . . .
H14 H 1.0630 1.0666 0.4672 0.078 Uiso 1 1 calc R . .
C15 C 1.1064(3) 0.9612(4) 0.4297(3) 0.0643(15) Uani 1 1 d . . .
H15 H 1.1471 0.9453 0.4662 0.077 Uiso 1 1 calc R . .
C16 C 1.0235(3) 0.9626(3) 0.3288(2) 0.0456(11) Uani 1 1 d . . .
H16 H 0.9967 0.9480 0.2834 0.055 Uiso 1 1 calc R . .
C17 C 1.1151(3) 0.8416(4) 0.3444(3) 0.0581(13) Uani 1 1 d . . .
H17A H 1.0915 0.8298 0.2959 0.087 Uiso 1 1 calc R . .
H17B H 1.1088 0.7910 0.3716 0.087 Uiso 1 1 calc R . .
H17C H 1.1661 0.8516 0.3516 0.087 Uiso 1 1 calc R . .
C18 C 0.1990(3) 0.0117(3) 0.2569(3) 0.0565(13) Uani 1 1 d . . .
H18A H 0.2477 -0.0049 0.2831 0.085 Uiso 1 1 calc R . .
H18B H 0.1979 0.0281 0.2104 0.085 Uiso 1 1 calc R . .
H18C H 0.1669 -0.0382 0.2551 0.085 Uiso 1 1 calc R . .
C19 C 0.2033(3) 0.1109(3) 0.3568(2) 0.0529(12) Uani 1 1 d . A .
H19 H 0.2423 0.0829 0.3889 0.063 Uiso 1 1 calc R . .
C20 C 0.1191(3) 0.1440(4) 0.2606(3) 0.0565(13) Uani 1 1 d . . .
H20 H 0.0898 0.1425 0.2145 0.068 Uiso 1 1 calc R A .
C21 C 0.1135(3) 0.2017(4) 0.3095(3) 0.0637(14) Uani 1 1 d . A .
H21 H 0.0799 0.2480 0.3037 0.076 Uiso 1 1 calc R . .
C22 C 0.1715(6) 0.2358(7) 0.4334(5) 0.062(3) Uani 0.50 1 d PDU A 1
H22A H 0.1277 0.2718 0.4246 0.074 Uiso 0.50 1 calc PR A 1
H22B H 0.1732 0.1961 0.4721 0.074 Uiso 0.50 1 calc PR A 1
C23 C 0.2362(6) 0.2966(8) 0.4539(7) 0.065(3) Uani 0.50 1 d PDU A 1
H23A H 0.2380 0.3278 0.4968 0.078 Uiso 0.50 1 calc PR A 1
H23B H 0.2806 0.2619 0.4618 0.078 Uiso 0.50 1 calc PR A 1
C24 C 0.2301(7) 0.3623(8) 0.3971(6) 0.078(3) Uani 0.50 1 d PDU A 1
H24A H 0.1869 0.3989 0.3902 0.094 Uiso 0.50 1 calc PR A 1
H24B H 0.2272 0.3315 0.3537 0.094 Uiso 0.50 1 calc PR A 1
C25 C 0.2975(11) 0.4193(14) 0.4193(11) 0.160(5) Uani 0.50 1 d PDU A 1
H25A H 0.3020 0.4475 0.4640 0.193 Uiso 0.50 1 calc PR A 1
H25B H 0.3406 0.3834 0.4234 0.193 Uiso 0.50 1 calc PR A 1
C26 C 0.2883(11) 0.4885(14) 0.3635(12) 0.190(5) Uani 0.50 1 d PDU A 1
H26A H 0.2857 0.4604 0.3193 0.228 Uiso 0.50 1 calc PR A 1
H26B H 0.2441 0.5227 0.3581 0.228 Uiso 0.50 1 calc PR A 1
C27 C 0.3524(12) 0.5469(12) 0.3864(10) 0.195(8) Uani 0.50 1 d PDU A 1
H27A H 0.3881 0.5213 0.4267 0.233 Uiso 0.50 1 calc PR A 1
H27B H 0.3387 0.6056 0.3990 0.233 Uiso 0.50 1 calc PR A 1
C28 C 0.3837(14) 0.5544(14) 0.3262(15) 0.325(15) Uani 0.50 1 d PDU A 1
H28A H 0.4363 0.5597 0.3431 0.390 Uiso 0.50 1 calc PR A 1
H28B H 0.3713 0.5019 0.2964 0.390 Uiso 0.50 1 calc PR A 1
C29 C 0.3522(13) 0.6336(18) 0.2885(13) 0.230(9) Uani 0.50 1 d PDU A 1
H29A H 0.3498 0.6808 0.3210 0.276 Uiso 0.50 1 calc PR A 1
H29B H 0.3030 0.6208 0.2595 0.276 Uiso 0.50 1 calc PR A 1
C30 C 0.3977(9) 0.6642(12) 0.2436(8) 0.142(5) Uani 0.50 1 d PDU A 1
H30A H 0.4140 0.6121 0.2234 0.170 Uiso 0.50 1 calc PR A 1
H30B H 0.4405 0.6950 0.2725 0.170 Uiso 0.50 1 calc PR A 1
N7 N 0.3557(8) 0.7274(8) 0.1844(6) 0.089(3) Uani 0.50 1 d PGDU A 1
C31 C 0.2990(8) 0.7817(8) 0.1829(5) 0.083(4) Uani 0.50 1 d PGU A 1
H31 H 0.2853 0.8003 0.2214 0.099 Uiso 0.50 1 calc PR A 1
C32 C 0.2658(6) 0.8041(8) 0.1158(6) 0.103(4) Uani 0.50 1 d PGU A 1
H32 H 0.2252 0.8409 0.1000 0.124 Uiso 0.50 1 calc PR A 1
N8 N 0.3019(7) 0.7638(7) 0.0758(5) 0.064(3) Uani 0.50 1 d PGDU A 1
C33 C 0.3574(7) 0.7164(7) 0.1182(7) 0.111(5) Uani 0.50 1 d PGU A 1
H33 H 0.3910 0.6821 0.1043 0.133 Uiso 0.50 1 calc PR A 1
C34 C 0.2806(11) 0.7778(11) -0.0003(6) 0.100(4) Uani 0.50 1 d PDU A 1
H34A H 0.3168 0.7522 -0.0187 0.150 Uiso 0.50 1 calc PR A 1
H34B H 0.2766 0.8409 -0.0102 0.150 Uiso 0.50 1 calc PR A 1
H34C H 0.2345 0.7494 -0.0216 0.150 Uiso 0.50 1 calc PR A 1
C22' C 0.1954(7) 0.2200(7) 0.4413(5) 0.062(3) Uani 0.50 1 d PD A 2
H22C H 0.1603 0.2108 0.4667 0.074 Uiso 0.50 1 calc PR A 2
H22D H 0.2403 0.1901 0.4667 0.074 Uiso 0.50 1 calc PR A 2
C23' C 0.2090(6) 0.3171(7) 0.4368(8) 0.065(3) Uani 0.50 1 d PD A 2
H23C H 0.1680 0.3449 0.4028 0.078 Uiso 0.50 1 calc PR A 2
H23D H 0.2149 0.3452 0.4817 0.078 Uiso 0.50 1 calc PR A 2
C24' C 0.2767(6) 0.3299(7) 0.4156(7) 0.078(3) Uani 0.50 1 d PD A 2
H24C H 0.3155 0.2907 0.4417 0.094 Uiso 0.50 1 calc PR A 2
H24D H 0.2676 0.3190 0.3661 0.094 Uiso 0.50 1 calc PR A 2
C25' C 0.2953(12) 0.4273(10) 0.4334(9) 0.160(5) Uani 0.50 1 d PD A 2
H25C H 0.2590 0.4542 0.4519 0.193 Uiso 0.50 1 calc PR A 2
H25D H 0.3423 0.4318 0.4685 0.193 Uiso 0.50 1 calc PR A 2
C26' C 0.2970(16) 0.4741(9) 0.3702(11) 0.190(5) Uani 0.50 1 d PD A 2
H26C H 0.2527 0.4626 0.3327 0.228 Uiso 0.50 1 calc PR A 2
H26D H 0.3382 0.4544 0.3557 0.228 Uiso 0.50 1 calc PR A 2
C27' C 0.3034(14) 0.5714(9) 0.3881(10) 0.195(8) Uani 0.50 1 d PD A 2
H27C H 0.3531 0.5919 0.3960 0.233 Uiso 0.50 1 calc PR A 2
H27D H 0.2890 0.5828 0.4296 0.233 Uiso 0.50 1 calc PR A 2
C28' C 0.2531(11) 0.6172(15) 0.3262(17) 0.325(15) Uani 0.50 1 d PD A 2
H28C H 0.2199 0.5745 0.2966 0.390 Uiso 0.50 1 calc PR A 2
H28D H 0.2250 0.6632 0.3407 0.390 Uiso 0.50 1 calc PR A 2
C29' C 0.3001(14) 0.6567(17) 0.2897(13) 0.230(9) Uani 0.50 1 d PD A 2
H29C H 0.3035 0.6178 0.2520 0.276 Uiso 0.50 1 calc PR A 2
H29D H 0.3487 0.6657 0.3214 0.276 Uiso 0.50 1 calc PR A 2
C30' C 0.2662(10) 0.7460(11) 0.2610(8) 0.142(5) Uani 0.50 1 d PD A 2
H30C H 0.2134 0.7445 0.2473 0.170 Uiso 0.50 1 calc PR A 2
H30D H 0.2842 0.7952 0.2931 0.170 Uiso 0.50 1 calc PR A 2
N7' N 0.2956(8) 0.7485(7) 0.1987(5) 0.089(3) Uani 0.50 1 d PGD A 2
C31' C 0.3536(7) 0.6997(9) 0.1955(6) 0.083(4) Uani 0.50 1 d PG A 2
H31B H 0.3895 0.6763 0.2333 0.099 Uiso 0.50 1 calc PR A 2
C32' C 0.3501(7) 0.6907(8) 0.1277(6) 0.103(4) Uani 0.50 1 d PG A 2
H32B H 0.3834 0.6601 0.1107 0.124 Uiso 0.50 1 calc PR A 2
N8' N 0.2900(7) 0.7340(8) 0.0890(5) 0.064(3) Uani 0.50 1 d PGD A 2
C33' C 0.2563(6) 0.7698(7) 0.1328(6) 0.111(5) Uani 0.50 1 d PG A 2
H33B H 0.2135 0.8031 0.1200 0.133 Uiso 0.50 1 calc PR A 2
C34' C 0.2687(10) 0.7278(11) 0.0118(6) 0.100(4) Uani 0.50 1 d PD A 2
H34D H 0.2294 0.7686 -0.0081 0.150 Uiso 0.50 1 calc PR A 2
H34E H 0.2533 0.6677 -0.0024 0.150 Uiso 0.50 1 calc PR A 2
H34F H 0.3096 0.7430 -0.0041 0.150 Uiso 0.50 1 calc PR A 2

loop_
_atom_site_aniso_label
_atom_site_aniso_U_11
_atom_site_aniso_U_22
_atom_site_aniso_U_33
_atom_site_aniso_U_23
_atom_site_aniso_U_13
_atom_site_aniso_U_12
Mo1 0.0831(3) 0.0432(2) 0.0537(3) -0.0003(2) 0.0316(3) 0.0103(2)
Mo2 0.0343(2) 0.0590(3) 0.0364(2) 0.00202(18) 0.00308(17) -0.01006(19)
Mo3 0.03034(18) 0.0379(2) 0.02916(18) 0.00874(14) 0.00988(15) 0.00461(16)
Mo4 0.0353(2) 0.0579(3) 0.0392(2) 0.00986(18) 0.01793(18) 0.01403(19)
Mo5 0.02602(17) 0.03298(18) 0.02516(17) 0.00092(13) 0.00406(14) 0.00165(14)
Mo6 0.0391(2) 0.0383(2) 0.03139(19) 0.00202(15) 0.01510(16) -0.00654(17)
Mo7 0.0601(3) 0.02566(18) 0.03098(19) 0.00177(14) 0.00860(18) -0.00423(17)
Mo8 0.0480(2) 0.02742(18) 0.02368(17) -0.00253(13) 0.00672(16) -0.00266(16)
O1 0.138(4) 0.048(2) 0.096(3) 0.000(2) 0.052(3) 0.020(3)
O2 0.070(2) 0.0466(19) 0.053(2) -0.0075(16) 0.0192(18) -0.0180(18)
O3 0.0406(19) 0.100(3) 0.066(2) 0.008(2) 0.0072(18) -0.022(2)
O4 0.0268(14) 0.0533(18) 0.0359(16) 0.0126(13) 0.0078(13) 0.0066(14)
O5 0.0529(19) 0.0410(17) 0.0467(18) 0.0100(14) 0.0202(16) 0.0096(15)
O6 0.0324(15) 0.0434(16) 0.0366(15) 0.0057(13) 0.0133(13) -0.0006(13)
O7 0.0387(18) 0.102(3) 0.058(2) 0.013(2) 0.0209(17) 0.018(2)
O8 0.065(2) 0.055(2) 0.060(2) 0.0166(17) 0.0352(19) 0.0281(18)
O9 0.116(4) 0.075(3) 0.059(2) -0.004(2) 0.040(2) 0.014(3)
O10 0.060(2) 0.081(3) 0.0366(18) 0.0003(17) 0.0004(16) -0.015(2)
O11 0.0452(18) 0.060(2) 0.0342(16) 0.0125(14) 0.0131(14) 0.0077(16)
O12 0.058(2) 0.068(2) 0.0435(18) 0.0104(16) 0.0260(17) 0.0182(18)
O13 0.0318(15) 0.0398(16) 0.0303(14) 0.0041(12) 0.0094(12) 0.0047(13)
O14 0.0410(16) 0.0394(16) 0.0359(15) 0.0043(13) 0.0075(13) 0.0089(14)
O15 0.0328(15) 0.0410(16) 0.0290(14) -0.0009(12) 0.0106(12) 0.0047(13)
O16 0.078(2) 0.060(2) 0.0390(18) 0.0039(15) 0.0315(18) -0.0062(19)
O17 0.0600(19) 0.0344(15) 0.0278(14) 0.0050(12) 0.0119(14) -0.0076(15)
O18 0.094(3) 0.0341(17) 0.0472(19) 0.0087(14) 0.0098(19) 0.0050(18)
O19 0.069(2) 0.0278(15) 0.0346(16) -0.0013(12) 0.0147(15) 0.0032(15)
O20 0.078(2) 0.0423(17) 0.0315(16) -0.0016(13) 0.0194(16) 0.0054(17)
O21 0.0347(14) 0.0307(14) 0.0211(12) 0.0005(10) 0.0053(11) -0.0002(12)
O22 0.0309(15) 0.060(2) 0.0426(17) 0.0024(15) 0.0046(14) -0.0030(15)
O23 0.0465(19) 0.070(2) 0.066(2) 0.0021(19) 0.0216(18) -0.0163(18)
O24 0.069(2) 0.0450(19) 0.0480(19) -0.0013(15) 0.0076(17) -0.0202(17)
O25 0.0544(19) 0.0439(18) 0.0447(18) -0.0041(14) -0.0007(16) -0.0148(16)
O26 0.0327(14) 0.0274(13) 0.0274(14) 0.0015(11) 0.0076(12) -0.0026(12)
N1 0.063(3) 0.069(3) 0.050(3) -0.003(2) 0.015(2) -0.025(2)
N2 0.062(3) 0.056(3) 0.042(2) -0.0048(19) 0.012(2) -0.017(2)
N3 0.066(3) 0.043(2) 0.0317(19) -0.0034(16) 0.0140(19) -0.020(2)
N4 0.051(2) 0.050(2) 0.038(2) 0.0004(17) 0.0115(19) -0.019(2)
N5 0.042(2) 0.047(2) 0.040(2) 0.0039(17) 0.0065(18) -0.0048(19)
N6 0.067(3) 0.059(3) 0.047(2) -0.005(2) 0.019(2) -0.004(2)
C1 0.084(4) 0.096(5) 0.078(4) -0.008(4) 0.019(4) -0.052(4)
C2 0.060(3) 0.062(3) 0.042(3) -0.001(2) 0.007(2) -0.018(3)
C3 0.111(5) 0.095(5) 0.044(3) 0.002(3) 0.020(3) -0.042(4)
C4 0.112(5) 0.101(5) 0.041(3) -0.005(3) 0.015(3) -0.052(4)
C5 0.059(3) 0.054(3) 0.060(3) -0.005(2) 0.022(3) -0.009(3)
C6 0.061(3) 0.049(3) 0.051(3) -0.003(2) 0.021(3) -0.004(3)
C7 0.045(3) 0.045(3) 0.053(3) 0.000(2) 0.017(2) 0.002(2)
C8 0.051(3) 0.048(3) 0.047(3) -0.003(2) 0.016(2) -0.001(2)
C9 0.048(3) 0.051(3) 0.051(3) -0.002(2) 0.016(2) 0.004(2)
C10 0.058(3) 0.049(3) 0.053(3) -0.002(2) 0.022(3) -0.002(2)
C11 0.057(3) 0.043(3) 0.040(2) -0.003(2) 0.017(2) -0.006(2)
C12 0.075(4) 0.053(3) 0.043(3) -0.010(2) 0.023(3) -0.005(3)
C13 0.086(4) 0.040(3) 0.042(3) -0.006(2) 0.022(3) -0.012(3)
C14 0.092(4) 0.058(3) 0.037(3) -0.011(2) 0.007(3) -0.032(3)
C15 0.073(4) 0.072(4) 0.037(3) 0.001(3) 0.001(3) -0.022(3)
C16 0.053(3) 0.052(3) 0.033(2) -0.006(2) 0.014(2) -0.019(2)
C17 0.051(3) 0.066(3) 0.057(3) 0.011(3) 0.015(3) -0.009(3)
C18 0.066(3) 0.053(3) 0.049(3) 0.000(2) 0.016(3) 0.000(3)
C19 0.056(3) 0.058(3) 0.037(3) 0.007(2) 0.003(2) 0.002(3)
C20 0.044(3) 0.065(3) 0.048(3) -0.005(3) -0.004(2) -0.003(3)
C21 0.049(3) 0.067(4) 0.070(4) 0.001(3) 0.010(3) 0.004(3)
C22 0.068(7) 0.070(5) 0.049(4) 0.000(3) 0.021(4) 0.029(5)
C23 0.057(7) 0.070(6) 0.062(6) -0.016(4) 0.006(5) 0.007(5)
C24 0.075(6) 0.082(6) 0.069(5) -0.008(5) 0.009(5) -0.015(5)
C25 0.202(9) 0.172(8) 0.110(8) -0.005(6) 0.050(7) -0.059(7)
C26 0.214(9) 0.166(9) 0.182(9) -0.013(8) 0.046(7) -0.024(8)
C27 0.181(12) 0.219(12) 0.199(11) -0.034(8) 0.081(9) 0.005(9)
C28 0.324(17) 0.327(17) 0.325(17) -0.009(10) 0.099(11) -0.002(10)
C29 0.241(14) 0.211(11) 0.218(11) 0.004(9) 0.039(9) -0.015(10)
C30 0.124(8) 0.175(9) 0.126(8) -0.017(7) 0.038(7) 0.021(7)
N7 0.091(6) 0.061(5) 0.109(6) 0.004(5) 0.024(5) 0.006(5)
C31 0.091(7) 0.088(8) 0.085(6) -0.025(6) 0.051(6) -0.012(6)
C32 0.077(6) 0.133(8) 0.114(8) -0.023(7) 0.050(6) 0.018(6)
N8 0.049(4) 0.056(7) 0.091(5) -0.016(4) 0.028(3) 0.002(4)
C33 0.113(8) 0.110(7) 0.105(8) -0.009(6) 0.026(6) 0.054(6)
C34 0.090(6) 0.114(9) 0.093(6) 0.001(7) 0.022(5) 0.018(8)
C22' 0.068(7) 0.070(5) 0.049(4) 0.000(3) 0.021(4) 0.029(5)
C23' 0.057(7) 0.070(6) 0.062(6) -0.016(4) 0.006(5) 0.007(5)
C24' 0.075(6) 0.082(6) 0.069(5) -0.008(5) 0.009(5) -0.015(5)
C25' 0.202(9) 0.172(8) 0.110(8) -0.005(6) 0.050(7) -0.059(7)
C26' 0.214(9) 0.166(9) 0.182(9) -0.013(8) 0.046(7) -0.024(8)
C27' 0.181(12) 0.219(12) 0.199(11) -0.034(8) 0.081(9) 0.005(9)
C28' 0.324(17) 0.327(17) 0.325(17) -0.009(10) 0.099(11) -0.002(10)
C29' 0.241(14) 0.211(11) 0.218(11) 0.004(9) 0.039(9) -0.015(10)
C30' 0.124(8) 0.175(9) 0.126(8) -0.017(7) 0.038(7) 0.021(7)
N7' 0.091(6) 0.061(5) 0.109(6) 0.004(5) 0.024(5) 0.006(5)
C31' 0.091(7) 0.088(8) 0.085(6) -0.025(6) 0.051(6) -0.012(6)
C32' 0.077(6) 0.133(8) 0.114(8) -0.023(7) 0.050(6) 0.018(6)
N8' 0.049(4) 0.056(7) 0.091(5) -0.016(4) 0.028(3) 0.002(4)
C33' 0.113(8) 0.110(7) 0.105(8) -0.009(6) 0.026(6) 0.054(6)
C34' 0.090(6) 0.114(9) 0.093(6) 0.001(7) 0.022(5) 0.018(8)

loop_
_atom_type_symbol
_atom_type_description
_atom_type_scat_dispersion_real
_atom_type_scat_dispersion_imag
_atom_type_scat_source
C C 0.0033 0.0016 'International Tables Vol C Tables 4.2.6.8 and 6.1.1.4'
H H 0.0000 0.0000 'International Tables Vol C Tables 4.2.6.8 and 6.1.1.4'
O O 0.0106 0.0060 'International Tables Vol C Tables 4.2.6.8 and 6.1.1.4'
N N 0.0061 0.0033 'International Tables Vol C Tables 4.2.6.8 and 6.1.1.4'
Mo Mo -1.6832 0.6857 'International Tables Vol C Tables 4.2.6.8 and 6.1.1.4'

loop_
_geom_angle_atom_site_label_1
_geom_angle_atom_site_label_2
_geom_angle_atom_site_label_3
_geom_angle
_geom_angle_site_symmetry_1
_geom_angle_site_symmetry_3
O9 Mo1 O1 105.9(2) . .
O9 Mo1 O8 98.41(18) . .
O1 Mo1 O8 104.0(2) . .
O9 Mo1 O2 97.28(18) . .
O1 Mo1 O2 103.44(19) . .
O8 Mo1 O2 143.15(13) . .
O9 Mo1 O5 163.84(16) . 3_656
O1 Mo1 O5 90.22(16) . 3_656
O8 Mo1 O5 78.32(12) . 3_656
O2 Mo1 O5 77.41(12) . 3_656
O9 Mo1 O13 94.29(15) . .
O1 Mo1 O13 159.81(16) . .
O8 Mo1 O13 72.79(11) . .
O2 Mo1 O13 72.95(11) . .
O5 Mo1 O13 69.59(9) 3_656 .
O3 Mo2 O10 104.28(17) . .
O3 Mo2 O2 102.56(18) . .
O10 Mo2 O2 101.37(16) . .
O3 Mo2 O4 97.84(16) . .
O10 Mo2 O4 97.60(15) . .
O2 Mo2 O4 147.59(13) . .
O3 Mo2 O13 160.91(15) . .
O10 Mo2 O13 94.01(13) . .
O2 Mo2 O13 78.66(12) . .
O4 Mo2 O13 73.99(10) . .
O3 Mo2 O6 89.51(14) . 3_656
O10 Mo2 O6 164.01(13) . 3_656
O2 Mo2 O6 83.08(12) . 3_656
O4 Mo2 O6 72.12(10) . 3_656
O13 Mo2 O6 71.63(9) . 3_656
O3 Mo2 Mo3 132.83(15) . .
O10 Mo2 Mo3 85.36(12) . .
O2 Mo2 Mo3 120.92(10) . .
O4 Mo2 Mo3 35.09(7) . .
O13 Mo2 Mo3 42.27(7) . .
O6 Mo2 Mo3 79.26(7) 3_656 .
O11 Mo3 O5 104.27(14) . .
O11 Mo3 O4 102.07(13) . .
O5 Mo3 O4 97.53(13) . .
O11 Mo3 O6 100.66(13) . .
O5 Mo3 O6 96.40(13) . .
O4 Mo3 O6 149.43(11) . .
O11 Mo3 O13 99.25(13) . .
O5 Mo3 O13 156.45(12) . .
O4 Mo3 O13 78.60(11) . .
O6 Mo3 O13 77.79(11) . .
O11 Mo3 O13 173.82(12) . 3_656
O5 Mo3 O13 81.75(11) . 3_656
O4 Mo3 O13 78.22(10) . 3_656
O6 Mo3 O13 77.02(10) . 3_656
O13 Mo3 O13 74.71(11) . 3_656
O11 Mo3 Mo2 90.88(11) . .
O5 Mo3 Mo2 133.87(10) . .
O4 Mo3 Mo2 36.35(9) . .
O6 Mo3 Mo2 123.66(8) . .
O13 Mo3 Mo2 45.88(7) . .
O13 Mo3 Mo2 85.78(7) 3_656 .
O11 Mo3 Mo4 89.08(10) . .
O5 Mo3 Mo4 132.46(10) . .
O4 Mo3 Mo4 124.41(9) . .
O6 Mo3 Mo4 36.06(8) . .
O13 Mo3 Mo4 45.81(7) . .
O13 Mo3 Mo4 85.74(6) 3_656 .
Mo2 Mo3 Mo4 90.210(14) . .
O12 Mo4 O7 105.12(16) . .
O12 Mo4 O8 102.67(16) . .
O7 Mo4 O8 101.24(17) . .
O12 Mo4 O6 97.70(14) . .
O7 Mo4 O6 99.46(16) . .
O8 Mo4 O6 145.87(12) . .
O12 Mo4 O13 95.18(13) . .
O7 Mo4 O13 159.24(13) . .
O8 Mo4 O13 77.98(12) . .
O6 Mo4 O13 73.13(10) . .
O12 Mo4 O4 164.27(12) . 3_656
O7 Mo4 O4 87.96(13) . 3_656
O8 Mo4 O4 82.83(12) . 3_656
O6 Mo4 O4 71.09(11) . 3_656
O13 Mo4 O4 71.33(9) . 3_656
O12 Mo4 Mo3 85.37(11) . .
O7 Mo4 Mo3 134.48(14) . .
O8 Mo4 Mo3 119.80(10) . .
O6 Mo4 Mo3 35.07(8) . .
O13 Mo4 Mo3 41.83(7) . .
O4 Mo4 Mo3 79.16(6) 3_656 .
O22 Mo5 O14 104.47(14) . .
O22 Mo5 O15 101.84(13) . .
O14 Mo5 O15 97.28(12) . .
O22 Mo5 O21 100.87(13) . .
O14 Mo5 O21 96.21(12) . .
O15 Mo5 O21 149.68(11) . .
O22 Mo5 O26 99.01(13) . .
O14 Mo5 O26 156.49(12) . .
O15 Mo5 O26 78.75(10) . .
O21 Mo5 O26 78.08(10) . .
O22 Mo5 O26 174.70(13) . 3_766
O14 Mo5 O26 80.83(11) . 3_766
O15 Mo5 O26 77.57(10) . 3_766
O21 Mo5 O26 77.95(10) . 3_766
O26 Mo5 O26 75.69(10) . 3_766
O23 Mo6 O16 105.06(17) . .
O23 Mo6 O17 101.49(16) . .
O16 Mo6 O17 101.25(14) . .
O23 Mo6 O15 97.39(15) . .
O16 Mo6 O15 101.22(14) . .
O17 Mo6 O15 145.62(11) . .
O23 Mo6 O21 164.18(13) . 3_766
O16 Mo6 O21 88.77(13) . 3_766
O17 Mo6 O21 82.87(11) . 3_766
O15 Mo6 O21 71.94(10) . 3_766
O23 Mo6 O26 94.50(13) . .
O16 Mo6 O26 160.24(13) . .
O17 Mo6 O26 77.07(10) . .
O15 Mo6 O26 73.00(10) . .
O21 Mo6 O26 71.47(8) 3_766 .
O18 Mo7 O24 104.39(17) . .
O18 Mo7 O17 103.74(14) . .
O24 Mo7 O17 99.05(15) . .
O18 Mo7 O19 101.10(15) . .
O24 Mo7 O19 98.45(15) . .
O17 Mo7 O19 144.82(12) . .
O18 Mo7 O14 91.57(14) . 3_766
O24 Mo7 O14 164.04(13) . 3_766
O17 Mo7 O14 77.11(11) . 3_766
O19 Mo7 O14 77.70(12) . 3_766
O18 Mo7 O26 161.39(14) . .
O24 Mo7 O26 94.11(13) . .
O17 Mo7 O26 74.72(10) . .
O19 Mo7 O26 73.79(10) . .
O14 Mo7 O26 69.92(9) 3_766 .
O25 Mo8 O20 104.37(16) . .
O25 Mo8 O19 101.85(15) . .
O20 Mo8 O19 100.27(14) . .
O25 Mo8 O21 97.11(13) . .
O20 Mo8 O21 100.82(12) . .
O19 Mo8 O21 147.03(11) . .
O25 Mo8 O26 96.84(13) . .
O20 Mo8 O26 158.63(13) . .
O19 Mo8 O26 77.54(10) . .
O21 Mo8 O26 73.59(9) . .
O25 Mo8 O15 165.75(13) . 3_766
O20 Mo8 O15 86.96(13) . 3_766
O19 Mo8 O15 84.24(12) . 3_766
O21 Mo8 O15 71.91(10) . 3_766
O26 Mo8 O15 71.68(9) . 3_766
Mo2 O2 Mo1 117.17(16) . .
Mo3 O4 Mo2 108.56(13) . .
Mo3 O4 Mo4 109.35(12) . 3_656
Mo2 O4 Mo4 103.82(11) . 3_656
Mo3 O5 Mo1 118.02(14) . 3_656
Mo3 O6 Mo4 108.86(13) . .
Mo3 O6 Mo2 109.97(12) . 3_656
Mo4 O6 Mo2 105.14(12) . 3_656
Mo4 O8 Mo1 118.26(16) . .
Mo3 O13 Mo2 91.86(10) . .
Mo3 O13 Mo4 92.35(10) . .
Mo2 O13 Mo4 161.28(13) . .
Mo3 O13 Mo3 105.29(11) . 3_656
Mo2 O13 Mo3 98.31(10) . 3_656
Mo4 O13 Mo3 98.15(10) . 3_656
Mo3 O13 Mo1 164.08(13) . .
Mo2 O13 Mo1 85.53(9) . .
Mo4 O13 Mo1 85.43(9) . .
Mo3 O13 Mo1 90.63(9) 3_656 .
Mo5 O14 Mo7 117.01(13) . 3_766
Mo5 O15 Mo6 110.31(13) . .
Mo5 O15 Mo8 110.44(12) . 3_766
Mo6 O15 Mo8 103.49(11) . 3_766
Mo6 O17 Mo7 116.72(14) . .
Mo8 O19 Mo7 116.77(15) . .
Mo5 O21 Mo8 109.32(11) . .
Mo5 O21 Mo6 110.79(11) . 3_766
Mo8 O21 Mo6 103.22(11) . 3_766
Mo5 O26 Mo8 92.29(9) . .
Mo5 O26 Mo6 91.16(9) . .
Mo8 O26 Mo6 163.64(12) . .
Mo5 O26 Mo5 104.31(10) . 3_766
Mo8 O26 Mo5 97.49(9) . 3_766
Mo6 O26 Mo5 97.13(9) . 3_766
Mo5 O26 Mo7 163.41(13) . .
Mo8 O26 Mo7 86.65(8) . .
Mo6 O26 Mo7 85.50(8) . .
Mo5 O26 Mo7 92.24(9) 3_766 .
C2 N1 C3 108.6(4) . .
C2 N1 C1 125.2(5) . .
C3 N1 C1 126.3(5) . .
C2 N2 C4 107.0(4) . .
C2 N2 C5 126.3(4) . .
C4 N2 C5 126.5(4) . .
C16 N3 C14 107.2(5) . .
C16 N3 C13 126.4(4) . .
C14 N3 C13 126.2(4) . .
C16 N4 C15 107.8(5) . .
C16 N4 C17 126.2(4) . .
C15 N4 C17 125.9(5) . .
C19 N5 C20 108.3(4) . .
C19 N5 C18 125.4(4) . .
C20 N5 C18 126.2(4) . .
C19 N6 C21 108.2(4) . .
C19 N6 C22 134.5(6) . .
C21 N6 C22 117.3(6) . .
C19 N6 C22' 115.9(6) . .
C21 N6 C22' 135.7(7) . .
C22 N6 C22' 19.1(8) . .
N2 C2 N1 109.6(4) . .
C4 C3 N1 106.4(5) . .
C3 C4 N2 108.4(5) . .
N2 C5 C6 113.9(4) . .
C5 C6 C7 109.9(4) . .
C8 C7 C6 115.1(4) . .
C7 C8 C9 112.5(4) . .
C8 C9 C10 114.6(4) . .
C11 C10 C9 112.2(4) . .
C10 C11 C12 114.3(4) . .
C13 C12 C11 114.4(4) . .
N3 C13 C12 111.6(4) . .
C15 C14 N3 107.6(5) . .
C14 C15 N4 107.7(5) . .
N4 C16 N3 109.8(4) . .
N6 C19 N5 108.9(4) . .
C21 C20 N5 107.5(5) . .
C20 C21 N6 107.1(5) . .
C23 C22 N6 113.8(9) . .
C24 C23 C22 108.7(8) . .
C23 C24 C25 106.4(8) . .
C26 C25 C24 105.6(9) . .
C27 C26 C25 105.9(9) . .
C26 C27 C28 107.0(10) . .
C29 C28 C27 106.1(10) . .
C28 C29 C30 109.6(10) . .
C29 C30 N7 112.5(12) . .
C31 N7 C33 108.0 . .
C31 N7 C30 128.1(11) . .
C33 N7 C30 121.5(11) . .
C32 C31 N7 108.0 . .
C31 C32 N8 108.0 . .
C33 N8 C32 108.0 . .
C33 N8 C34 130.6(11) . .
C32 N8 C34 121.4(11) . .
N8 C33 N7 108.0 . .
C23' C22' N6 110.6(9) . .
C24' C23' C22' 109.2(8) . .
C25' C24' C23' 102.7(8) . .
C26' C25' C24' 108.6(10) . .
C25' C26' C27' 106.2(10) . .
C26' C27' C28' 105.0(9) . .
C29' C28' C27' 105.0(10) . .
C28' C29' C30' 106.6(9) . .
N7' C30' C29' 96.4(11) . .
C31' N7' C33' 108.0 . .
C31' N7' C30' 122.8(10) . .
C33' N7' C30' 125.1(11) . .
C32' C31' N7' 108.0 . .
C31' C32' N8' 108.0 . .
C33' N8' C32' 108.0 . .
C33' N8' C34' 132.0(11) . .
C32' N8' C34' 119.6(11) . .
N8' C33' N7' 108.0 . .

loop_
_geom_bond_atom_site_label_1
_geom_bond_atom_site_label_2
_geom_bond_distance
_geom_bond_site_symmetry_2
Mo1 O9 1.693(4) .
Mo1 O1 1.692(4) .
Mo1 O8 1.914(4) .
Mo1 O2 1.923(4) .
Mo1 O5 2.290(3) 3_656
Mo1 O13 2.497(3) .
Mo2 O3 1.702(3) .
Mo2 O10 1.704(3) .
Mo2 O2 1.890(3) .
Mo2 O4 1.994(3) .
Mo2 O13 2.291(3) .
Mo2 O6 2.350(3) 3_656
Mo2 Mo3 3.1894(5) .
Mo3 O11 1.691(3) .
Mo3 O5 1.740(3) .
Mo3 O4 1.934(3) .
Mo3 O6 1.953(3) .
Mo3 O13 2.146(3) .
Mo3 O13 2.377(3) 3_656
Mo3 Mo4 3.2153(5) .
Mo4 O12 1.694(3) .
Mo4 O7 1.698(3) .
Mo4 O8 1.887(3) .
Mo4 O6 2.000(3) .
Mo4 O13 2.308(3) .
Mo4 O4 2.393(3) 3_656
Mo5 O22 1.691(3) .
Mo5 O14 1.744(3) .
Mo5 O15 1.939(3) .
Mo5 O21 1.955(2) .
Mo5 O26 2.152(3) .
Mo5 O26 2.386(3) 3_766
Mo6 O23 1.692(3) .
Mo6 O16 1.700(3) .
Mo6 O17 1.896(3) .
Mo6 O15 1.988(3) .
Mo6 O21 2.355(3) 3_766
Mo6 O26 2.356(2) .
Mo7 O18 1.694(3) .
Mo7 O24 1.698(3) .
Mo7 O17 1.922(3) .
Mo7 O19 1.935(3) .
Mo7 O14 2.314(3) 3_766
Mo7 O26 2.432(2) .
Mo8 O25 1.694(3) .
Mo8 O20 1.706(3) .
Mo8 O19 1.889(3) .
Mo8 O21 1.993(3) .
Mo8 O26 2.312(2) .
Mo8 O15 2.352(3) 3_766
O4 Mo4 2.393(3) 3_656
O5 Mo1 2.290(3) 3_656
O6 Mo2 2.350(3) 3_656
O13 Mo3 2.377(3) 3_656
O14 Mo7 2.314(3) 3_766
O15 Mo8 2.352(3) 3_766
O21 Mo6 2.355(3) 3_766
O26 Mo5 2.386(3) 3_766
N1 C2 1.320(6) .
N1 C3 1.357(7) .
N1 C1 1.470(6) .
N2 C2 1.320(6) .
N2 C4 1.363(6) .
N2 C5 1.479(6) .
N3 C16 1.324(6) .
N3 C14 1.379(6) .
N3 C13 1.466(6) .
N4 C16 1.322(6) .
N4 C15 1.368(6) .
N4 C17 1.454(6) .
N5 C19 1.323(6) .
N5 C20 1.362(6) .
N5 C18 1.460(6) .
N6 C19 1.317(6) .
N6 C21 1.373(7) .
N6 C22 1.504(9) .
N6 C22' 1.500(9) .
C3 C4 1.343(8) .
C5 C6 1.490(7) .
C6 C7 1.522(6) .
C7 C8 1.517(6) .
C8 C9 1.517(6) .
C9 C10 1.523(6) .
C10 C11 1.511(6) .
C11 C12 1.519(6) .
C12 C13 1.515(7) .
C14 C15 1.333(8) .
C20 C21 1.333(7) .
C22 C23 1.496(9) .
C23 C24 1.482(9) .
C24 C25 1.503(10) .
C25 C26 1.494(10) .
C26 C27 1.468(10) .
C27 C28 1.508(10) .
C28 C29 1.437(10) .
C29 C30 1.502(10) .
C30 N7 1.544(9) .
N7 C31 1.3500 .
N7 C33 1.3500 .
C31 C32 1.3500 .
C32 N8 1.3500 .
N8 C33 1.3500 .
N8 C34 1.475(9) .
C22' C23' 1.479(9) .
C23' C24' 1.499(9) .
C24' C25' 1.512(10) .
C25' C26' 1.457(10) .
C26' C27' 1.490(10) .
C27' C28' 1.494(10) .
C28' C29' 1.448(10) .
C29' C30' 1.519(10) .
C30' N7' 1.519(9) .
N7' C31' 1.3500 .
N7' C33' 1.3500 .
C31' C32' 1.3500 .
C32' N8' 1.3500 .
N8' C33' 1.3500 .
N8' C34' 1.484(9) .
